data_2213113
loop_
_publ_author_name
'Jun-Yan Zhan'
'De-Jun Xiong'
'Yan-Gang Wang'
'Hai-Bing Li'

_publ_section_title 2-(<i>o</i>-Tolyloxy)-<i>N</i>-[5-(trifluoromethyl)-1,3,4-thiadiazol-2-yl]acetamide
_journal_coeditor_code BG2038
_journal_issue 5
_journal_name_full 'Acta Crystallographica Section E'
_journal_page_first o2184
_journal_page_last o2185
_journal_paper_doi 10.1107/S1600536807014389
_journal_volume 63
_journal_year 2007
_chemical_formula_iupac 'C12 H10 F3 N3 O2 S'
_chemical_formula_moiety 'C12 H10 F3 N3 O2 S'
_chemical_formula_sum 'C12 H10 F3 N3 O2 S'
_chemical_formula_weight 317.29
_chemical_name_systematic
;
2-(o-Tolyloxy)-N-[5-(trifluoromethyl)-1,3,4-thiadiazol-2-yl]acetamide
;
_space_group_IT_number 2
_symmetry_cell_setting triclinic
_symmetry_space_group_name_Hall '-P 1'
_symmetry_space_group_name_H-M 'P -1'
_atom_sites_solution_hydrogens geom
_atom_sites_solution_primary direct
_atom_sites_solution_secondary difmap
_audit_creation_method SHELXL97
_cell_angle_alpha 108.030(4)
_cell_angle_beta 101.762(4)
_cell_angle_gamma 94.381(4)
_cell_formula_units_Z 2
_cell_length_a 8.347(2)
_cell_length_b 9.430(2)
_cell_length_c 9.493(2)
_cell_measurement_reflns_used 1768
_cell_measurement_temperature 298(2)
_cell_measurement_theta_max 26.16
_cell_measurement_theta_min 2.30
_cell_volume 687.8(3)
_computing_cell_refinement 'SAINT (Bruker, 1999)'
_computing_data_collection 'SMART (Bruker, 1997)'
_computing_data_reduction SAINT
_computing_molecular_graphics 'SHELXTL (Bruker, 2001)'
_computing_publication_material SHELXTL
_computing_structure_refinement 'SHELXL97 (Sheldrick, 1997)'
_computing_structure_solution 'SHELXS97 (Sheldrick, 1997)'
_diffrn_ambient_temperature 298(2)
_diffrn_measured_fraction_theta_full 0.978
_diffrn_measured_fraction_theta_max 0.978
_diffrn_measurement_device_type 'Bruker SMART APEX CCD area-detector'
_diffrn_measurement_method '\f and \w'
_diffrn_radiation_monochromator graphite
_diffrn_radiation_source 'fine-focus sealed tube'
_diffrn_radiation_type MoK\a
_diffrn_radiation_wavelength 0.71073
_diffrn_reflns_av_R_equivalents 0.0257
_diffrn_reflns_av_sigmaI/netI 0.0381
_diffrn_reflns_limit_h_max 9
_diffrn_reflns_limit_h_min -9
_diffrn_reflns_limit_k_max 11
_diffrn_reflns_limit_k_min -10
_diffrn_reflns_limit_l_max 11
_diffrn_reflns_limit_l_min -9
_diffrn_reflns_number 3448
_diffrn_reflns_theta_full 25.05
_diffrn_reflns_theta_max 25.05
_diffrn_reflns_theta_min 2.30
_exptl_absorpt_coefficient_mu 0.278
_exptl_absorpt_correction_type none
_exptl_crystal_colour yellow
_exptl_crystal_density_diffrn 1.532
_exptl_crystal_density_method 'not measured'
_exptl_crystal_description block
_exptl_crystal_F_000 324
_exptl_crystal_size_max 0.30
_exptl_crystal_size_mid 0.26
_exptl_crystal_size_min 0.15
_refine_diff_density_max 0.331
_refine_diff_density_min -0.312
_refine_ls_extinction_method none
_refine_ls_goodness_of_fit_ref 1.033
_refine_ls_hydrogen_treatment mixed
_refine_ls_matrix_type full
_refine_ls_number_parameters 205
_refine_ls_number_reflns 2385
_refine_ls_number_restraints 22
_refine_ls_restrained_S_all 1.057
_refine_ls_R_factor_all 0.0693
_refine_ls_R_factor_gt 0.0626
_refine_ls_shift/su_max 0.000
_refine_ls_shift/su_mean 0.000
_refine_ls_structure_factor_coef Fsqd
_refine_ls_weighting_details 'calc w = 1/[\s^2^(Fo^2^)+(0.0956P)^2^+0.3695P] where P=(Fo^2^+2Fc^2^)/3'
_refine_ls_weighting_scheme calc
_refine_ls_wR_factor_gt 0.1645
_refine_ls_wR_factor_ref 0.1709
_reflns_number_gt 2061
_reflns_number_total 2385
_reflns_threshold_expression I>2\s(I)
_cod_data_source_file bg2038.cif
_cod_data_source_block I
_cod_database_code 2213113
_cod_database_fobs_code 2213113

loop_
_symmetry_equiv_pos_as_xyz
'x, y, z'
'-x, -y, -z'

loop_
_atom_site_type_symbol
_atom_site_label
_atom_site_fract_x
_atom_site_fract_y
_atom_site_fract_z
_atom_site_U_iso_or_equiv
_atom_site_adp_type
_atom_site_calc_flag
_atom_site_refinement_flags
_atom_site_occupancy
_atom_site_disorder_assembly
_atom_site_disorder_group
C C1 0.6139(5) -0.3226(4) 0.3743(5) 0.0781(10) Uani d . 1 . .
H H1A 0.5364 -0.4122 0.3504 0.117 Uiso calc R 1 . .
H H1B 0.7233 -0.3485 0.3778 0.117 Uiso calc R 1 . .
H H1C 0.5850 -0.2766 0.2973 0.117 Uiso calc R 1 . .
C C2 0.6091(4) -0.2147(4) 0.5258(4) 0.0596(8) Uani d . 1 . .
C C3 0.5232(4) -0.2544(5) 0.6224(5) 0.0789(11) Uani d . 1 . .
H H3 0.4688 -0.3526 0.5927 0.095 Uiso calc R 1 . .
C C4 0.5159(5) -0.1545(6) 0.7592(5) 0.0916(14) Uani d . 1 . .
H H4 0.4582 -0.1846 0.8217 0.110 Uiso calc R 1 . .
C C5 0.5943(6) -0.0101(6) 0.8032(5) 0.0894(13) Uani d . 1 . .
H H5 0.5885 0.0586 0.8958 0.107 Uiso calc R 1 . .
C C6 0.6821(5) 0.0360(4) 0.7126(4) 0.0704(9) Uani d . 1 . .
H H6 0.7359 0.1346 0.7441 0.085 Uiso calc R 1 . .
C C7 0.6889(4) -0.0667(3) 0.5740(3) 0.0531(7) Uani d . 1 . .
C C8 0.8403(4) 0.1170(3) 0.5087(4) 0.0518(7) Uani d . 1 . .
H H8A 0.9328 0.1455 0.5974 0.062 Uiso calc R 1 . .
H H8B 0.7581 0.1822 0.5324 0.062 Uiso calc R 1 . .
C C9 0.8981(3) 0.1356(3) 0.3752(4) 0.0498(7) Uani d . 1 . .
C C10 1.0265(4) 0.3333(3) 0.3036(4) 0.0512(7) Uani d . 1 A .
C C11 1.1514(4) 0.3840(3) 0.1224(4) 0.0545(7) Uani d . 1 A .
C C12 1.2253(4) 0.3870(4) -0.0068(4) 0.0682(9) Uani d D 1 . .
F F1 1.1245(4) 0.3078(4) -0.1401(3) 0.1025(11) Uani d PD 0.888(4) A 1
F F2 1.3662(4) 0.3397(6) 0.0004(5) 0.1396(18) Uani d PD 0.888(4) A 1
F F3 1.2475(5) 0.5245(3) -0.0161(3) 0.1061(12) Uani d PD 0.888(4) A 1
F F1' 1.268(3) 0.2499(14) -0.067(2) 0.1025(11) Uani d PD 0.112(4) A 2
F F2' 1.3636(18) 0.481(2) 0.030(2) 0.1396(18) Uani d PD 0.112(4) A 2
F F3' 1.130(2) 0.410(2) -0.1245(19) 0.1061(12) Uani d PD 0.112(4) A 2
N N1 0.9516(3) 0.2841(3) 0.3980(3) 0.0558(6) Uani d D 1 . .
H H1 0.936(4) 0.348(3) 0.479(2) 0.060(9) Uiso d D 1 . .
N N2 1.0869(4) 0.4754(3) 0.3417(3) 0.0625(7) Uani d . 1 A .
N N3 1.1607(3) 0.5045(3) 0.2349(3) 0.0620(7) Uani d . 1 . .
O O1 0.7715(3) -0.0337(2) 0.4738(2) 0.0550(5) Uani d . 1 . .
O O2 0.9037(3) 0.0362(2) 0.2612(3) 0.0622(6) Uani d . 1 . .
S S1 1.05329(10) 0.22043(8) 0.13205(9) 0.0570(3) Uani d . 1 . .

loop_
_atom_site_aniso_label
_atom_site_aniso_U_11
_atom_site_aniso_U_22
_atom_site_aniso_U_33
_atom_site_aniso_U_12
_atom_site_aniso_U_13
_atom_site_aniso_U_23
C1 0.093(3) 0.059(2) 0.077(2) -0.0171(18) 0.023(2) 0.0202(18)
C2 0.0537(17) 0.068(2) 0.067(2) 0.0061(14) 0.0170(15) 0.0351(16)
C3 0.064(2) 0.097(3) 0.100(3) 0.0068(19) 0.028(2) 0.063(3)
C4 0.082(3) 0.143(4) 0.093(3) 0.038(3) 0.051(2) 0.076(3)
C5 0.101(3) 0.121(4) 0.071(2) 0.042(3) 0.047(2) 0.044(2)
C6 0.084(2) 0.075(2) 0.060(2) 0.0233(19) 0.0311(18) 0.0222(17)
C7 0.0520(16) 0.0606(18) 0.0547(17) 0.0092(13) 0.0181(13) 0.0267(14)
C8 0.0604(17) 0.0385(14) 0.0586(17) 0.0061(12) 0.0209(14) 0.0152(13)
C9 0.0502(15) 0.0399(14) 0.0606(18) 0.0061(12) 0.0164(13) 0.0165(13)
C10 0.0545(16) 0.0405(14) 0.0615(18) 0.0070(12) 0.0212(14) 0.0166(13)
C11 0.0566(17) 0.0516(17) 0.0566(18) 0.0031(13) 0.0158(14) 0.0195(14)
C12 0.078(2) 0.067(2) 0.061(2) 0.0000(17) 0.0240(18) 0.0216(17)
F1 0.130(2) 0.103(2) 0.0589(15) -0.0206(18) 0.0282(15) 0.0104(14)
F2 0.112(2) 0.247(5) 0.151(3) 0.101(3) 0.089(2) 0.139(4)
F3 0.166(3) 0.0744(16) 0.094(2) -0.0044(17) 0.064(2) 0.0344(14)
F1' 0.130(2) 0.103(2) 0.0589(15) -0.0206(18) 0.0282(15) 0.0104(14)
F2' 0.112(2) 0.247(5) 0.151(3) 0.101(3) 0.089(2) 0.139(4)
F3' 0.166(3) 0.0744(16) 0.094(2) -0.0044(17) 0.064(2) 0.0344(14)
N1 0.0691(16) 0.0380(13) 0.0626(16) 0.0028(11) 0.0300(13) 0.0121(11)
N2 0.0805(18) 0.0409(13) 0.0687(17) 0.0007(12) 0.0335(14) 0.0136(12)
N3 0.0744(17) 0.0498(14) 0.0655(17) 0.0003(12) 0.0296(14) 0.0183(12)
O1 0.0699(13) 0.0427(11) 0.0553(12) -0.0009(9) 0.0269(10) 0.0149(9)
O2 0.0803(15) 0.0435(11) 0.0635(13) 0.0031(10) 0.0296(11) 0.0124(10)
S1 0.0663(5) 0.0458(5) 0.0569(5) 0.0014(3) 0.0204(4) 0.0122(4)

loop_
_atom_type_symbol
_atom_type_description
_atom_type_scat_dispersion_real
_atom_type_scat_dispersion_imag
_atom_type_scat_source
C C 0.0033 0.0016 'International Tables Vol C Tables 4.2.6.8 and 6.1.1.4'
H H 0.0000 0.0000 'International Tables Vol C Tables 4.2.6.8 and 6.1.1.4'
N N 0.0061 0.0033 'International Tables Vol C Tables 4.2.6.8 and 6.1.1.4'
O O 0.0106 0.0060 'International Tables Vol C Tables 4.2.6.8 and 6.1.1.4'
F F 0.0171 0.0103 'International Tables Vol C Tables 4.2.6.8 and 6.1.1.4'
S S 0.1246 0.1234 'International Tables Vol C Tables 4.2.6.8 and 6.1.1.4'

loop_
_geom_angle_atom_site_label_1
_geom_angle_atom_site_label_2
_geom_angle_atom_site_label_3
_geom_angle
C2 C1 H1A 109.5
C2 C1 H1B 109.5
H1A C1 H1B 109.5
C2 C1 H1C 109.5
H1A C1 H1C 109.5
H1B C1 H1C 109.5
C3 C2 C7 117.2(3)
C3 C2 C1 122.5(3)
C7 C2 C1 120.3(3)
C4 C3 C2 122.4(4)
C4 C3 H3 118.8
C2 C3 H3 118.8
C5 C4 C3 119.2(4)
C5 C4 H4 120.4
C3 C4 H4 120.4
C4 C5 C6 121.1(4)
C4 C5 H5 119.4
C6 C5 H5 119.4
C5 C6 C7 119.1(4)
C5 C6 H6 120.4
C7 C6 H6 120.4
O1 C7 C6 124.4(3)
O1 C7 C2 114.7(3)
C6 C7 C2 121.0(3)
O1 C8 C9 109.5(2)
O1 C8 H8A 109.8
C9 C8 H8A 109.8
O1 C8 H8B 109.8
C9 C8 H8B 109.8
H8A C8 H8B 108.2
O2 C9 N1 121.8(3)
O2 C9 C8 126.5(3)
N1 C9 C8 111.7(2)
N2 C10 N1 120.3(3)
N2 C10 S1 114.8(2)
N1 C10 S1 124.9(2)
N3 C11 C12 120.8(3)
N3 C11 S1 116.5(2)
C12 C11 S1 122.7(2)
F2' C12 F3' 106.2(8)
F2 C12 F1 108.8(3)
F2 C12 F3 106.9(3)
F1 C12 F3 103.1(3)
F2' C12 F1' 104.4(8)
F3' C12 F1' 103.8(8)
F2 C12 C11 113.5(3)
F2' C12 C11 115.4(10)
F3' C12 C11 117.7(10)
F1 C12 C11 111.6(3)
F3 C12 C11 112.2(3)
F1' C12 C11 108.0(10)
C10 N1 C9 124.7(3)
C10 N1 H1 120(2)
C9 N1 H1 115(2)
C10 N2 N3 112.5(3)
C11 N3 N2 111.0(2)
C7 O1 C8 117.3(2)
C10 S1 C11 85.24(14)

loop_
_geom_bond_atom_site_label_1
_geom_bond_atom_site_label_2
_geom_bond_distance
C1 C2 1.493(5)
C1 H1A 0.9600
C1 H1B 0.9600
C1 H1C 0.9600
C2 C3 1.392(5)
C2 C7 1.393(5)
C3 C4 1.364(6)
C3 H3 0.9300
C4 C5 1.363(6)
C4 H4 0.9300
C5 C6 1.380(5)
C5 H5 0.9300
C6 C7 1.387(5)
C6 H6 0.9300
C7 O1 1.376(4)
C8 O1 1.402(3)
C8 C9 1.498(4)
C8 H8A 0.9700
C8 H8B 0.9700
C9 O2 1.205(4)
C9 N1 1.372(4)
C10 N2 1.305(4)
C10 N1 1.361(4)
C10 S1 1.716(3)
C11 N3 1.280(4)
C11 C12 1.488(5)
C11 S1 1.727(3)
C12 F2 1.285(4)
C12 F2' 1.315(9)
C12 F3' 1.318(9)
C12 F1 1.324(4)
C12 F3 1.328(4)
C12 F1' 1.349(9)
N1 H1 0.856(10)
N2 N3 1.373(4)

loop_
_geom_hbond_atom_site_label_D
_geom_hbond_atom_site_label_H
_geom_hbond_atom_site_label_A
_geom_hbond_site_symmetry_A
_geom_hbond_distance_DH
_geom_hbond_distance_HA
_geom_hbond_distance_DA
_geom_hbond_angle_DHA
_geom_hbond_publ_flag
N1 H1 N2 2_766 0.856(10) 2.037(12) 2.885(4) 171(3) yes

loop_
_geom_torsion_atom_site_label_1
_geom_torsion_atom_site_label_2
_geom_torsion_atom_site_label_3
_geom_torsion_atom_site_label_4
_geom_torsion
C7 C2 C3 C4 -0.1(5)
C1 C2 C3 C4 -178.4(4)
C2 C3 C4 C5 0.5(6)
C3 C4 C5 C6 -0.7(6)
C4 C5 C6 C7 0.6(6)
C5 C6 C7 O1 179.6(3)
C5 C6 C7 C2 -0.2(5)
C3 C2 C7 O1 -179.9(3)
C1 C2 C7 O1 -1.5(4)
C3 C2 C7 C6 -0.1(5)
C1 C2 C7 C6 178.3(3)
O1 C8 C9 O2 -7.9(4)
O1 C8 C9 N1 174.0(2)
N3 C11 C12 F2 100.7(5)
S1 C11 C12 F2 -78.1(4)
N3 C11 C12 F2' 35.4(12)
S1 C11 C12 F2' -143.3(11)
N3 C11 C12 F3' -91.3(11)
S1 C11 C12 F3' 90.0(11)
N3 C11 C12 F1 -135.9(4)
S1 C11 C12 F1 45.4(4)
N3 C11 C12 F3 -20.7(5)
S1 C11 C12 F3 160.5(3)
N3 C11 C12 F1' 151.8(10)
S1 C11 C12 F1' -26.9(10)
N2 C10 N1 C9 -173.7(3)
S1 C10 N1 C9 5.3(5)
O2 C9 N1 C10 -5.3(5)
C8 C9 N1 C10 172.9(3)
N1 C10 N2 N3 178.8(3)
S1 C10 N2 N3 -0.3(4)
C12 C11 N3 N2 -179.1(3)
S1 C11 N3 N2 -0.3(4)
C10 N2 N3 C11 0.3(4)
C6 C7 O1 C8 -6.0(4)
C2 C7 O1 C8 173.8(3)
C9 C8 O1 C7 -170.2(2)
N2 C10 S1 C11 0.1(3)
N1 C10 S1 C11 -178.9(3)
N3 C11 S1 C10 0.1(3)
C12 C11 S1 C10 178.9(3)
